data_4316602
loop_
_publ_author_name
'Deepak Ravindranathan'
'Dileep A. K. Vezzu'
'Libero Bartolotti'
'Paul D. Boyle'
'Shouquan Huo'

_publ_contact_author_address
;
Department of Chemistry
East Carolina University
Greenville, NC 27858
;
_publ_contact_author_email huos@ecu.edu
_publ_contact_author_fax 252-3286210
_publ_contact_author_name 'Shouquan Huo'
_publ_contact_author_phone 252-328-9784
_publ_section_title
;
 Improvement in Phosphorescence Efficiency through Tuning of Coordination
 Geometry of Tridentate Cyclometalated Platinum(II) Complexes
;
_journal_name_full 'Inorganic Chemistry'
_journal_page_first 8922
_journal_page_last 8928
_journal_paper_doi 10.1021/ic101109h
_journal_volume 49
_journal_year 2010
_chemical_formula_sum 'C30 H21 N3 Pt'
_chemical_formula_weight 618.59
_chemical_name_systematic
; 
 ? 
;
_space_group_IT_number 14
_symmetry_cell_setting monoclinic
_symmetry_space_group_name_Hall '-P 2ybc'
_symmetry_space_group_name_H-M 'P 1 21/c 1'
_atom_sites_solution_hydrogens geom
_atom_sites_solution_primary direct
_atom_sites_solution_secondary difmap
_audit_creation_method SHELXL-97
_cell_angle_alpha 90.00
_cell_angle_beta 106.2281(12)
_cell_angle_gamma 90.00
_cell_formula_units_Z 4
_cell_length_a 12.7543(4)
_cell_length_b 11.4084(3)
_cell_length_c 16.1405(4)
_cell_measurement_reflns_used 9908
_cell_measurement_temperature 110
_cell_measurement_theta_max 38.61
_cell_measurement_theta_min 2.44
_cell_volume 2254.97(11)
_computing_cell_refinement SAINT
_computing_data_collection Apex2
_computing_data_reduction SAINT
_computing_molecular_graphics NRCVAX
_computing_publication_material cif2tables.py
_computing_structure_refinement XL
_computing_structure_solution XS
_diffrn_ambient_temperature 110
_diffrn_measured_fraction_theta_full 0.997
_diffrn_measured_fraction_theta_max 0.849
_diffrn_measurement_device_type 'Bruker-Nonius Kappa Axis X8 Apex2'
_diffrn_measurement_method 'omega and phi scans'
_diffrn_radiation_monochromator graphite
_diffrn_radiation_source 'fine-focus sealed tube'
_diffrn_radiation_type MoK\a
_diffrn_radiation_wavelength 0.71073
_diffrn_reflns_av_R_equivalents 0.0388
_diffrn_reflns_av_sigmaI/netI 0.0462
_diffrn_reflns_limit_h_max 22
_diffrn_reflns_limit_h_min -22
_diffrn_reflns_limit_k_max 21
_diffrn_reflns_limit_k_min -19
_diffrn_reflns_limit_l_max 30
_diffrn_reflns_limit_l_min -18
_diffrn_reflns_number 72073
_diffrn_reflns_theta_full 37.04
_diffrn_reflns_theta_max 42.73
_diffrn_reflns_theta_min 2.22
_exptl_absorpt_coefficient_mu 6.247
_exptl_absorpt_correction_T_max 0.4165
_exptl_absorpt_correction_T_min 0.2833
_exptl_absorpt_correction_type multi-scan
_exptl_absorpt_process_details SADABS
_exptl_crystal_colour yellow
_exptl_crystal_density_diffrn 1.822
_exptl_crystal_density_method 'not measured'
_exptl_crystal_description prism
_exptl_crystal_F_000 1200
_exptl_crystal_size_max 0.27
_exptl_crystal_size_mid 0.21
_exptl_crystal_size_min 0.17
_refine_diff_density_max 1.932
_refine_diff_density_min -2.212
_refine_diff_density_rms 0.169
_refine_ls_extinction_method none
_refine_ls_goodness_of_fit_ref 1.058
_refine_ls_hydrogen_treatment constr
_refine_ls_matrix_type full
_refine_ls_number_parameters 307
_refine_ls_number_reflns 13963
_refine_ls_number_restraints 0
_refine_ls_restrained_S_all 1.058
_refine_ls_R_factor_all 0.0529
_refine_ls_R_factor_gt 0.0309
_refine_ls_shift/su_max 0.006
_refine_ls_shift/su_mean 0.000
_refine_ls_structure_factor_coef Fsqd
_refine_ls_weighting_details 'calc w=1/[\s^2^(Fo^2^)+(0.0224P)^2^+0.2350P] where P=(Fo^2^+2Fc^2^)/3'
_refine_ls_weighting_scheme calc
_refine_ls_wR_factor_gt 0.0544
_refine_ls_wR_factor_ref 0.0584
_reflns_number_gt 10361
_reflns_number_total 13963
_reflns_threshold_expression >2sigma(I)
_cod_data_source_file ic101109h_si_002_1.cif
_cod_data_source_block CN_NPtCCPh(2)
_cod_original_sg_symbol_H-M 'P 21/c'
_cod_database_code 4316602

loop_
_symmetry_equiv_pos_as_xyz
'x, y, z'
'-x, y+1/2, -z+1/2'
'-x, -y, -z'
'x, -y-1/2, z-1/2'

loop_
_atom_site_label
_atom_site_type_symbol
_atom_site_fract_x
_atom_site_fract_y
_atom_site_fract_z
_atom_site_U_iso_or_equiv
_atom_site_adp_type
_atom_site_occupancy
_atom_site_symmetry_multiplicity
_atom_site_calc_flag
_atom_site_refinement_flags
_atom_site_disorder_assembly
_atom_site_disorder_group
Pt1 Pt 0.584223(5) 0.617919(5) 0.667579(4) 0.01417(2) Uani 1 1 d . . .
N1 N 0.44104(11) 0.55258(12) 0.68107(9) 0.0148(3) Uani 1 1 d . . .
N2 N 0.32843(12) 0.61183(12) 0.54242(10) 0.0163(3) Uani 1 1 d . . .
N3 N 0.51163(12) 0.64845(13) 0.53532(10) 0.0160(3) Uani 1 1 d . . .
C1 C 0.63704(14) 0.57783(16) 0.79190(12) 0.0176(3) Uani 1 1 d . . .
C2 C 0.73718(15) 0.60293(16) 0.85252(13) 0.0210(4) Uani 1 1 d . . .
H2 H 0.7921 0.6432 0.8343 0.025 Uiso 1 1 calc R . .
C3 C 0.75758(16) 0.57044(19) 0.93790(13) 0.0260(4) Uani 1 1 d . . .
H3 H 0.8255 0.5902 0.9777 0.031 Uiso 1 1 calc R . .
C4 C 0.68016(17) 0.50917(19) 0.96662(14) 0.0271(4) Uani 1 1 d . . .
H4 H 0.6952 0.4869 1.0255 0.033 Uiso 1 1 calc R . .
C5 C 0.58126(16) 0.48100(17) 0.90882(13) 0.0230(4) Uani 1 1 d . . .
H5 H 0.5284 0.4378 0.9275 0.028 Uiso 1 1 calc R . .
C6 C 0.55901(14) 0.51638(15) 0.82236(12) 0.0176(3) Uani 1 1 d . . .
C7 C 0.45170(14) 0.49902(15) 0.75994(12) 0.0168(3) Uani 1 1 d . . .
C8 C 0.36586(15) 0.43932(16) 0.77642(12) 0.0204(4) Uani 1 1 d . . .
H8 H 0.3744 0.4016 0.8304 0.024 Uiso 1 1 calc R . .
C9 C 0.26693(15) 0.43503(17) 0.71312(12) 0.0212(4) Uani 1 1 d . . .
H9 H 0.2075 0.3926 0.7230 0.025 Uiso 1 1 calc R . .
C10 C 0.25472(14) 0.49227(16) 0.63599(12) 0.0206(4) Uani 1 1 d . . .
H10 H 0.1863 0.4917 0.5932 0.025 Uiso 1 1 calc R . .
C11 C 0.34430(14) 0.55171(15) 0.62091(11) 0.0163(3) Uani 1 1 d . . .
C12 C 0.40309(14) 0.64640(15) 0.49711(12) 0.0160(3) Uani 1 1 d . . .
C13 C 0.36119(15) 0.67891(18) 0.41020(12) 0.0228(4) Uani 1 1 d . . .
H13 H 0.2845 0.6802 0.3845 0.027 Uiso 1 1 calc R . .
C14 C 0.43081(16) 0.70885(18) 0.36214(13) 0.0240(4) Uani 1 1 d . . .
H14 H 0.4026 0.7304 0.3032 0.029 Uiso 1 1 calc R . .
C15 C 0.54223(15) 0.70725(16) 0.40033(13) 0.0212(4) Uani 1 1 d . . .
H15 H 0.5921 0.7266 0.3684 0.025 Uiso 1 1 calc R . .
C16 C 0.57841(15) 0.67710(16) 0.48531(12) 0.0193(3) Uani 1 1 d . . .
H16 H 0.6550 0.6759 0.5115 0.023 Uiso 1 1 calc R . .
C17 C 0.21442(14) 0.64117(15) 0.50048(11) 0.0155(3) Uani 1 1 d . . .
C18 C 0.14771(14) 0.56600(16) 0.44056(12) 0.0183(3) Uani 1 1 d . . .
H18 H 0.1761 0.4956 0.4239 0.022 Uiso 1 1 calc R . .
C19 C 0.03899(16) 0.59595(17) 0.40563(13) 0.0216(4) Uani 1 1 d . . .
H19 H -0.0077 0.5452 0.3649 0.026 Uiso 1 1 calc R . .
C20 C -0.00257(15) 0.69905(18) 0.42940(13) 0.0244(4) Uani 1 1 d . . .
H20 H -0.0773 0.7185 0.4053 0.029 Uiso 1 1 calc R . .
C21 C 0.06551(16) 0.77349(18) 0.48852(13) 0.0254(4) Uani 1 1 d . . .
H21 H 0.0374 0.8445 0.5045 0.030 Uiso 1 1 calc R . .
C22 C 0.17436(16) 0.74470(16) 0.52430(12) 0.0208(4) Uani 1 1 d . . .
H22 H 0.2211 0.7956 0.5648 0.025 Uiso 1 1 calc R . .
C23 C 0.72841(15) 0.67683(16) 0.66724(12) 0.0191(3) Uani 1 1 d . . .
C24 C 0.81818(15) 0.71632(16) 0.67067(12) 0.0204(4) Uani 1 1 d . . .
C25 C 0.92485(14) 0.76468(16) 0.68189(11) 0.0173(3) Uani 1 1 d . . .
C26 C 1.01899(15) 0.69669(17) 0.71494(12) 0.0203(3) Uani 1 1 d . . .
H26 H 1.0118 0.6163 0.7276 0.024 Uiso 1 1 calc R . .
C27 C 1.12246(16) 0.74491(18) 0.72937(13) 0.0229(4) Uani 1 1 d . . .
H27 H 1.1851 0.6973 0.7518 0.027 Uiso 1 1 calc R . .
C28 C 1.13507(16) 0.86162(17) 0.71140(13) 0.0222(4) Uani 1 1 d . . .
H28 H 1.2060 0.8946 0.7224 0.027 Uiso 1 1 calc R . .
C29 C 1.04331(15) 0.93032(17) 0.67710(12) 0.0205(4) Uani 1 1 d . . .
H29 H 1.0517 1.0101 0.6634 0.025 Uiso 1 1 calc R . .
C30 C 0.93900(16) 0.88302(15) 0.66266(12) 0.0186(3) Uani 1 1 d . . .
H30 H 0.8768 0.9311 0.6396 0.022 Uiso 1 1 calc R . .

loop_
_atom_site_aniso_label
_atom_site_aniso_U_11
_atom_site_aniso_U_22
_atom_site_aniso_U_33
_atom_site_aniso_U_23
_atom_site_aniso_U_13
_atom_site_aniso_U_12
Pt1 0.01019(3) 0.01508(3) 0.01762(4) -0.00296(2) 0.00451(2) -0.00205(2)
N1 0.0121(6) 0.0155(6) 0.0166(7) -0.0001(5) 0.0034(5) -0.0018(5)
N2 0.0100(6) 0.0226(7) 0.0161(7) 0.0035(5) 0.0033(5) -0.0013(5)
N3 0.0138(6) 0.0169(6) 0.0182(8) -0.0018(5) 0.0057(5) -0.0042(5)
C1 0.0139(8) 0.0178(8) 0.0212(9) -0.0038(6) 0.0050(7) 0.0017(6)
C2 0.0144(8) 0.0242(9) 0.0236(10) -0.0060(7) 0.0039(7) 0.0008(6)
C3 0.0175(9) 0.0315(11) 0.0244(11) -0.0054(8) -0.0017(7) 0.0028(8)
C4 0.0233(10) 0.0328(11) 0.0208(10) 0.0006(8) -0.0013(8) 0.0033(8)
C5 0.0215(9) 0.0252(9) 0.0209(10) 0.0024(7) 0.0038(7) 0.0008(7)
C6 0.0157(8) 0.0176(8) 0.0180(9) -0.0028(6) 0.0022(6) 0.0006(6)
C7 0.0157(8) 0.0161(7) 0.0186(9) -0.0002(6) 0.0049(6) -0.0002(6)
C8 0.0190(8) 0.0228(9) 0.0195(10) 0.0045(7) 0.0057(7) -0.0019(7)
C9 0.0178(8) 0.0246(9) 0.0221(10) 0.0048(7) 0.0069(7) -0.0053(7)
C10 0.0127(8) 0.0261(9) 0.0227(10) 0.0045(7) 0.0047(7) -0.0035(6)
C11 0.0151(8) 0.0165(7) 0.0174(9) 0.0007(6) 0.0049(6) -0.0011(6)
C12 0.0136(7) 0.0163(7) 0.0194(9) 0.0006(6) 0.0067(6) -0.0017(6)
C13 0.0164(8) 0.0314(10) 0.0208(10) 0.0061(7) 0.0055(7) -0.0022(7)
C14 0.0232(9) 0.0294(10) 0.0210(10) 0.0065(8) 0.0087(7) -0.0010(7)
C15 0.0203(9) 0.0208(9) 0.0262(10) 0.0016(7) 0.0123(8) -0.0031(7)
C16 0.0150(8) 0.0215(8) 0.0235(10) -0.0003(7) 0.0090(7) -0.0031(6)
C17 0.0111(7) 0.0214(8) 0.0136(8) 0.0038(6) 0.0028(6) -0.0003(6)
C18 0.0167(8) 0.0202(8) 0.0183(9) -0.0017(6) 0.0053(7) -0.0009(6)
C19 0.0171(8) 0.0278(9) 0.0185(10) -0.0025(7) 0.0027(7) -0.0026(7)
C20 0.0146(8) 0.0340(11) 0.0226(10) 0.0015(8) 0.0021(7) 0.0042(7)
C21 0.0217(9) 0.0273(10) 0.0256(11) -0.0045(8) 0.0040(8) 0.0070(7)
C22 0.0206(9) 0.0224(9) 0.0187(9) -0.0033(7) 0.0044(7) -0.0016(7)
C23 0.0168(8) 0.0204(8) 0.0212(9) -0.0059(6) 0.0072(7) -0.0023(6)
C24 0.0183(8) 0.0241(9) 0.0204(10) -0.0084(7) 0.0083(7) -0.0034(7)
C25 0.0153(8) 0.0233(8) 0.0142(8) -0.0066(6) 0.0059(6) -0.0055(6)
C26 0.0195(8) 0.0208(8) 0.0218(10) -0.0022(7) 0.0079(7) -0.0036(6)
C27 0.0163(8) 0.0289(10) 0.0231(10) -0.0027(7) 0.0048(7) -0.0019(7)
C28 0.0158(8) 0.0310(10) 0.0209(10) -0.0059(7) 0.0071(7) -0.0083(7)
C29 0.0232(9) 0.0205(9) 0.0197(10) -0.0032(7) 0.0090(7) -0.0055(7)
C30 0.0177(8) 0.0226(8) 0.0160(9) -0.0037(6) 0.0053(7) -0.0006(6)

loop_
_atom_type_symbol
_atom_type_description
_atom_type_scat_dispersion_real
_atom_type_scat_dispersion_imag
_atom_type_scat_source
C C 0.0033 0.0016 'International Tables Vol C Tables 4.2.6.8 and 6.1.1.4'
H H 0.0000 0.0000 'International Tables Vol C Tables 4.2.6.8 and 6.1.1.4'
N N 0.0061 0.0033 'International Tables Vol C Tables 4.2.6.8 and 6.1.1.4'
Pt Pt -1.7033 8.3905 'International Tables Vol C Tables 4.2.6.8 and 6.1.1.4'

loop_
_geom_angle_atom_site_label_1
_geom_angle_atom_site_label_2
_geom_angle_atom_site_label_3
_geom_angle
_geom_angle_site_symmetry_1
_geom_angle_site_symmetry_3
_geom_angle_publ_flag
C23 Pt1 C1 91.62(8) . . ?
C23 Pt1 N1 174.08(7) . . ?
C1 Pt1 N1 82.46(7) . . ?
C23 Pt1 N3 95.02(7) . . ?
C1 Pt1 N3 173.18(6) . . ?
N1 Pt1 N3 90.89(6) . . ?
C11 N1 C7 119.80(14) . . ?
C11 N1 Pt1 126.58(12) . . ?
C7 N1 Pt1 113.51(11) . . ?
C11 N2 C12 131.05(15) . . ?
C11 N2 C17 113.81(14) . . ?
C12 N2 C17 115.13(14) . . ?
C12 N3 C16 117.60(16) . . ?
C12 N3 Pt1 124.41(12) . . ?
C16 N3 Pt1 117.93(12) . . ?
C2 C1 C6 116.78(17) . . ?
C2 C1 Pt1 130.05(14) . . ?
C6 C1 Pt1 113.16(13) . . ?
C3 C2 C1 121.47(19) . . ?
C3 C2 H2 119.3 . . ?
C1 C2 H2 119.3 . . ?
C2 C3 C4 120.97(19) . . ?
C2 C3 H3 119.5 . . ?
C4 C3 H3 119.5 . . ?
C5 C4 C3 119.43(19) . . ?
C5 C4 H4 120.3 . . ?
C3 C4 H4 120.3 . . ?
C4 C5 C6 119.84(19) . . ?
C4 C5 H5 120.1 . . ?
C6 C5 H5 120.1 . . ?
C5 C6 C1 121.48(17) . . ?
C5 C6 C7 122.29(16) . . ?
C1 C6 C7 116.11(16) . . ?
C8 C7 N1 121.13(16) . . ?
C8 C7 C6 124.96(17) . . ?
N1 C7 C6 113.87(15) . . ?
C7 C8 C9 119.00(17) . . ?
C7 C8 H8 120.5 . . ?
C9 C8 H8 120.5 . . ?
C10 C9 C8 120.01(17) . . ?
C10 C9 H9 120.0 . . ?
C8 C9 H9 120.0 . . ?
C9 C10 C11 119.56(17) . . ?
C9 C10 H10 120.2 . . ?
C11 C10 H10 120.2 . . ?
N1 C11 N2 121.42(15) . . ?
N1 C11 C10 120.39(16) . . ?
N2 C11 C10 118.17(16) . . ?
N3 C12 C13 120.50(15) . . ?
N3 C12 N2 121.56(16) . . ?
C13 C12 N2 117.94(16) . . ?
C14 C13 C12 120.24(18) . . ?
C14 C13 H13 119.9 . . ?
C12 C13 H13 119.9 . . ?
C13 C14 C15 119.37(19) . . ?
C13 C14 H14 120.3 . . ?
C15 C14 H14 120.3 . . ?
C16 C15 C14 117.95(17) . . ?
C16 C15 H15 121.0 . . ?
C14 C15 H15 121.0 . . ?
C15 C16 N3 124.26(17) . . ?
C15 C16 H16 117.9 . . ?
N3 C16 H16 117.9 . . ?
C22 C17 C18 121.20(17) . . ?
C22 C17 N2 117.64(16) . . ?
C18 C17 N2 121.14(16) . . ?
C19 C18 C17 118.61(17) . . ?
C19 C18 H18 120.7 . . ?
C17 C18 H18 120.7 . . ?
C18 C19 C20 120.84(18) . . ?
C18 C19 H19 119.6 . . ?
C20 C19 H19 119.6 . . ?
C21 C20 C19 119.69(18) . . ?
C21 C20 H20 120.2 . . ?
C19 C20 H20 120.2 . . ?
C22 C21 C20 120.23(18) . . ?
C22 C21 H21 119.9 . . ?
C20 C21 H21 119.9 . . ?
C17 C22 C21 119.42(18) . . ?
C17 C22 H22 120.3 . . ?
C21 C22 H22 120.3 . . ?
C24 C23 Pt1 176.85(16) . . ?
C23 C24 C25 175.40(19) . . ?
C26 C25 C30 117.71(16) . . ?
C26 C25 C24 121.12(17) . . ?
C30 C25 C24 121.14(17) . . ?
C27 C26 C25 121.13(18) . . ?
C27 C26 H26 119.4 . . ?
C25 C26 H26 119.4 . . ?
C28 C27 C26 120.51(19) . . ?
C28 C27 H27 119.7 . . ?
C26 C27 H27 119.7 . . ?
C27 C28 C29 119.55(17) . . ?
C27 C28 H28 120.2 . . ?
C29 C28 H28 120.2 . . ?
C28 C29 C30 120.45(17) . . ?
C28 C29 H29 119.8 . . ?
C30 C29 H29 119.8 . . ?
C29 C30 C25 120.63(17) . . ?
C29 C30 H30 119.7 . . ?
C25 C30 H30 119.7 . . ?

loop_
_geom_bond_atom_site_label_1
_geom_bond_atom_site_label_2
_geom_bond_distance
_geom_bond_site_symmetry_2
_geom_bond_publ_flag
Pt1 C1 1.9834(19) . ?
Pt1 N1 2.0397(14) . ?
Pt1 N3 2.1050(16) . ?
Pt1 C23 1.9594(18) . ?
N1 C11 1.340(2) . ?
N1 C7 1.384(2) . ?
N2 C11 1.405(2) . ?
N2 C12 1.409(2) . ?
N2 C17 1.461(2) . ?
N3 C12 1.349(2) . ?
N3 C16 1.367(2) . ?
C1 C2 1.404(3) . ?
C1 C6 1.413(3) . ?
C2 C3 1.380(3) . ?
C2 H2 0.9500 . ?
C3 C4 1.391(3) . ?
C3 H3 0.9500 . ?
C4 C5 1.381(3) . ?
C4 H4 0.9500 . ?
C5 C6 1.403(3) . ?
C5 H5 0.9500 . ?
C6 C7 1.469(2) . ?
C7 C8 1.377(2) . ?
C8 C9 1.385(3) . ?
C8 H8 0.9500 . ?
C9 C10 1.376(3) . ?
C9 H9 0.9500 . ?
C10 C11 1.407(2) . ?
C10 H10 0.9500 . ?
C12 C13 1.404(3) . ?
C13 C14 1.376(3) . ?
C13 H13 0.9500 . ?
C14 C15 1.382(3) . ?
C14 H14 0.9500 . ?
C15 C16 1.364(3) . ?
C15 H15 0.9500 . ?
C16 H16 0.9500 . ?
C17 C22 1.383(3) . ?
C17 C18 1.391(3) . ?
C18 C19 1.386(3) . ?
C18 H18 0.9500 . ?
C19 C20 1.388(3) . ?
C19 H19 0.9500 . ?
C20 C21 1.387(3) . ?
C20 H20 0.9500 . ?
C21 C22 1.386(3) . ?
C21 H21 0.9500 . ?
C22 H22 0.9500 . ?
C23 C24 1.217(2) . ?
C24 C25 1.432(2) . ?
C25 C26 1.403(3) . ?
C25 C30 1.408(2) . ?
C26 C27 1.388(3) . ?
C26 H26 0.9500 . ?
C27 C28 1.382(3) . ?
C27 H27 0.9500 . ?
C28 C29 1.389(3) . ?
C28 H28 0.9500 . ?
C29 C30 1.394(3) . ?
C29 H29 0.9500 . ?
C30 H30 0.9500 . ?

loop_
_geom_torsion_atom_site_label_1
_geom_torsion_atom_site_label_2
_geom_torsion_atom_site_label_3
_geom_torsion_atom_site_label_4
_geom_torsion
_geom_torsion_site_symmetry_1
_geom_torsion_site_symmetry_2
_geom_torsion_site_symmetry_3
_geom_torsion_site_symmetry_4
_geom_torsion_publ_flag
C23 Pt1 N1 C11 176.0(6) . . . . ?
C1 Pt1 N1 C11 175.07(15) . . . . ?
N3 Pt1 N1 C11 -6.46(15) . . . . ?
C23 Pt1 N1 C7 -8.0(7) . . . . ?
C1 Pt1 N1 C7 -8.86(12) . . . . ?
N3 Pt1 N1 C7 169.61(12) . . . . ?
C23 Pt1 N3 C12 -166.49(15) . . . . ?
C1 Pt1 N3 C12 26.6(6) . . . . ?
N1 Pt1 N3 C12 13.76(15) . . . . ?
C23 Pt1 N3 C16 10.65(14) . . . . ?
C1 Pt1 N3 C16 -156.2(5) . . . . ?
N1 Pt1 N3 C16 -169.10(13) . . . . ?
C23 Pt1 C1 C2 7.98(17) . . . . ?
N1 Pt1 C1 C2 -172.11(18) . . . . ?
N3 Pt1 C1 C2 174.9(4) . . . . ?
C23 Pt1 C1 C6 -173.30(13) . . . . ?
N1 Pt1 C1 C6 6.61(12) . . . . ?
N3 Pt1 C1 C6 -6.4(6) . . . . ?
C6 C1 C2 C3 -0.9(3) . . . . ?
Pt1 C1 C2 C3 177.83(15) . . . . ?
C1 C2 C3 C4 1.4(3) . . . . ?
C2 C3 C4 C5 -0.3(3) . . . . ?
C3 C4 C5 C6 -1.3(3) . . . . ?
C4 C5 C6 C1 1.8(3) . . . . ?
C4 C5 C6 C7 -173.98(18) . . . . ?
C2 C1 C6 C5 -0.8(3) . . . . ?
Pt1 C1 C6 C5 -179.66(14) . . . . ?
C2 C1 C6 C7 175.31(15) . . . . ?
Pt1 C1 C6 C7 -3.6(2) . . . . ?
C11 N1 C7 C8 3.4(3) . . . . ?
Pt1 N1 C7 C8 -173.01(14) . . . . ?
C11 N1 C7 C6 -174.48(15) . . . . ?
Pt1 N1 C7 C6 9.15(18) . . . . ?
C5 C6 C7 C8 -5.5(3) . . . . ?
C1 C6 C7 C8 178.46(17) . . . . ?
C5 C6 C7 N1 172.23(16) . . . . ?
C1 C6 C7 N1 -3.8(2) . . . . ?
N1 C7 C8 C9 -1.1(3) . . . . ?
C6 C7 C8 C9 176.44(17) . . . . ?
C7 C8 C9 C10 -1.6(3) . . . . ?
C8 C9 C10 C11 2.1(3) . . . . ?
C7 N1 C11 N2 175.65(15) . . . . ?
Pt1 N1 C11 N2 -8.5(2) . . . . ?
C7 N1 C11 C10 -2.8(3) . . . . ?
Pt1 N1 C11 C10 173.04(13) . . . . ?
C12 N2 C11 N1 24.2(3) . . . . ?
C17 N2 C11 N1 -157.11(16) . . . . ?
C12 N2 C11 C10 -157.36(18) . . . . ?
C17 N2 C11 C10 21.4(2) . . . . ?
C9 C10 C11 N1 0.1(3) . . . . ?
C9 C10 C11 N2 -178.38(17) . . . . ?
C16 N3 C12 C13 -3.4(3) . . . . ?
Pt1 N3 C12 C13 173.80(14) . . . . ?
C16 N3 C12 N2 176.59(16) . . . . ?
Pt1 N3 C12 N2 -6.3(2) . . . . ?
C11 N2 C12 N3 -15.8(3) . . . . ?
C17 N2 C12 N3 165.48(16) . . . . ?
C11 N2 C12 C13 164.15(18) . . . . ?
C17 N2 C12 C13 -14.6(2) . . . . ?
N3 C12 C13 C14 2.5(3) . . . . ?
N2 C12 C13 C14 -177.40(18) . . . . ?
C12 C13 C14 C15 -0.4(3) . . . . ?
C13 C14 C15 C16 -0.8(3) . . . . ?
C14 C15 C16 N3 -0.1(3) . . . . ?
C12 N3 C16 C15 2.2(3) . . . . ?
Pt1 N3 C16 C15 -175.14(14) . . . . ?
C11 N2 C17 C22 86.48(19) . . . . ?
C12 N2 C17 C22 -94.6(2) . . . . ?
C11 N2 C17 C18 -91.7(2) . . . . ?
C12 N2 C17 C18 87.2(2) . . . . ?
C22 C17 C18 C19 -0.9(3) . . . . ?
N2 C17 C18 C19 177.22(16) . . . . ?
C17 C18 C19 C20 0.4(3) . . . . ?
C18 C19 C20 C21 0.3(3) . . . . ?
C19 C20 C21 C22 -0.5(3) . . . . ?
C18 C17 C22 C21 0.7(3) . . . . ?
N2 C17 C22 C21 -177.49(17) . . . . ?
C20 C21 C22 C17 0.0(3) . . . . ?
C1 Pt1 C23 C24 -46(3) . . . . ?
N1 Pt1 C23 C24 -47(4) . . . . ?
N3 Pt1 C23 C24 136(3) . . . . ?
Pt1 C23 C24 C25 19(5) . . . . ?
C23 C24 C25 C26 83(3) . . . . ?
C23 C24 C25 C30 -95(3) . . . . ?
C30 C25 C26 C27 0.9(3) . . . . ?
C24 C25 C26 C27 -177.14(17) . . . . ?
C25 C26 C27 C28 0.0(3) . . . . ?
C26 C27 C28 C29 -1.2(3) . . . . ?
C27 C28 C29 C30 1.5(3) . . . . ?
C28 C29 C30 C25 -0.5(3) . . . . ?
C26 C25 C30 C29 -0.7(3) . . . . ?
C24 C25 C30 C29 177.42(17) . . . . ?
